data_4504360
loop_
_publ_author_name
'B. Aaker\"oy, Christer'
'Schultheiss, Nate'
'Desper, John'
'Moore, Curtis'

_publ_section_title
;
 Balancing Hydrogen-Bond Donors and Acceptors in a Family of Bifunctional
 Aromatic N-Heterocycles
;
_journal_issue 11
_journal_name_full 'Crystal Growth &amp; Design'
_journal_page_first 2324
_journal_paper_doi 10.1021/cg070373c
_journal_volume 7
_journal_year 2007
_chemical_formula_moiety 'C10 H10 N4'
_chemical_formula_sum 'C10 H10 N4'
_chemical_formula_weight 186.22
_chemical_name_systematic
;
2-amino-4-(4-pyridyl)-6-methylpyrimidine
;
_space_group_IT_number 19
_symmetry_cell_setting orthorhombic
_symmetry_space_group_name_Hall 'P 2ac 2ab'
_symmetry_space_group_name_H-M 'P 21 21 21'
_atom_sites_solution_hydrogens geom
_atom_sites_solution_primary direct
_atom_sites_solution_secondary difmap
_audit_creation_method SHELXL-97
_cell_angle_alpha 90.00
_cell_angle_beta 90.00
_cell_angle_gamma 90.00
_cell_formula_units_Z 4
_cell_length_a 5.5629(4)
_cell_length_b 7.4679(6)
_cell_length_c 22.1080(18)
_cell_measurement_reflns_used 5812
_cell_measurement_temperature 100(2)
_cell_measurement_theta_max 28.30
_cell_measurement_theta_min 2.85
_cell_volume 918.44(12)
_computing_cell_refinement 'Bruker XSCANS'
_computing_data_collection 'Bruker XSCANS'
_computing_data_reduction 'Bruker SHELXTL'
_computing_molecular_graphics 'Bruker SHELXTL'
_computing_publication_material 'Bruker SHELXTL'
_computing_structure_refinement 'SHELXL-97 (Sheldrick, 1997)'
_computing_structure_solution 'SHELXS-97 (Sheldrick, 1990)'
_diffrn_ambient_temperature 100(2)
_diffrn_measured_fraction_theta_full 0.982
_diffrn_measured_fraction_theta_max 0.982
_diffrn_measurement_device_type 'CCD area detector'
_diffrn_measurement_method 'phi and omega scans'
_diffrn_radiation_monochromator graphite
_diffrn_radiation_source 'fine-focus sealed tube'
_diffrn_radiation_type MoK\a
_diffrn_radiation_wavelength 0.71073
_diffrn_reflns_av_R_equivalents 0.0259
_diffrn_reflns_av_sigmaI/netI 0.0176
_diffrn_reflns_limit_h_max 7
_diffrn_reflns_limit_h_min -7
_diffrn_reflns_limit_k_max 9
_diffrn_reflns_limit_k_min -9
_diffrn_reflns_limit_l_max 29
_diffrn_reflns_limit_l_min -29
_diffrn_reflns_number 8151
_diffrn_reflns_theta_full 28.29
_diffrn_reflns_theta_max 28.29
_diffrn_reflns_theta_min 1.84
_exptl_absorpt_coefficient_mu 0.087
_exptl_absorpt_correction_type none
_exptl_crystal_colour yellow
_exptl_crystal_density_diffrn 1.347
_exptl_crystal_density_method 'not measured'
_exptl_crystal_description prism
_exptl_crystal_F_000 392
_exptl_crystal_size_max 0.25
_exptl_crystal_size_mid 0.24
_exptl_crystal_size_min 0.10
_refine_diff_density_max 0.291
_refine_diff_density_min -0.172
_refine_diff_density_rms 0.047
_refine_ls_extinction_method none
_refine_ls_goodness_of_fit_ref 1.050
_refine_ls_hydrogen_treatment mixed
_refine_ls_matrix_type full
_refine_ls_number_parameters 134
_refine_ls_number_reflns 1333
_refine_ls_number_restraints 0
_refine_ls_restrained_S_all 1.050
_refine_ls_R_factor_all 0.0383
_refine_ls_R_factor_gt 0.0365
_refine_ls_shift/su_max 0.000
_refine_ls_shift/su_mean 0.000
_refine_ls_structure_factor_coef Fsqd
_refine_ls_weighting_details 'calc w=1/[\s^2^(Fo^2^)+(0.0700P)^2^+0.2000P] where P=(Fo^2^+2Fc^2^)/3'
_refine_ls_weighting_scheme calc
_refine_ls_wR_factor_gt 0.1003
_refine_ls_wR_factor_ref 0.1022
_reflns_number_gt 1272
_reflns_number_total 1333
_reflns_threshold_expression >2sigma(I)
_cod_data_source_file cg070373c-file001.cif
_cod_data_source_block 2
_cod_depositor_comments
;
The following automatic conversions were performed:

'_symmetry_cell_setting' value 'Orthorhombic' changed to
'orthorhombic' according to
/home/saulius/struct/CIF-dictionaries/cif_core.dic dictionary named
'cif_core.dic' version 2.4.1 from 2010-06-29.

Automatic conversion script
Id: cif_fix_values 1715 2011-07-08 13:25:40Z adriana 
;
_cod_original_sg_symbol_H-M P2(1)2(1)2(1)
_cod_database_code 4504360

loop_
_symmetry_equiv_pos_as_xyz
'x, y, z'
'-x+1/2, -y, z+1/2'
'-x, y+1/2, -z+1/2'
'x+1/2, -y+1/2, -z'

loop_
_atom_site_label
_atom_site_type_symbol
_atom_site_fract_x
_atom_site_fract_y
_atom_site_fract_z
_atom_site_U_iso_or_equiv
_atom_site_adp_type
_atom_site_occupancy
_atom_site_symmetry_multiplicity
_atom_site_calc_flag
_atom_site_refinement_flags
N11 N 0.2629(3) 0.35123(18) 0.20568(6) 0.0153(3) Uani 1 1 d .
C12 C 0.1193(3) 0.4981(2) 0.20918(7) 0.0139(3) Uani 1 1 d .
N12 N -0.0568(3) 0.49509(19) 0.25076(6) 0.0170(3) Uani 1 1 d .
H12A H -0.152(4) 0.594(3) 0.2581(9) 0.020 Uiso 1 1 d .
H12B H -0.066(4) 0.410(3) 0.2762(9) 0.020 Uiso 1 1 d .
N13 N 0.1375(3) 0.64602(19) 0.17422(6) 0.0140(3) Uani 1 1 d .
C14 C 0.3085(3) 0.6431(2) 0.13144(7) 0.0136(3) Uani 1 1 d .
C15 C 0.4636(3) 0.4991(2) 0.12448(7) 0.0161(3) Uani 1 1 d .
H15 H 0.5844 0.4990 0.0941 0.019 Uiso 1 1 calc R
C16 C 0.4354(3) 0.3544(2) 0.16373(7) 0.0145(3) Uani 1 1 d .
C17 C 0.5998(3) 0.1960(2) 0.16019(7) 0.0179(4) Uani 1 1 d .
H17A H 0.5384 0.1001 0.1862 0.027 Uiso 1 1 calc R
H17B H 0.7609 0.2308 0.1737 0.027 Uiso 1 1 calc R
H17C H 0.6078 0.1534 0.1183 0.027 Uiso 1 1 calc R
N21 N 0.3159(3) 1.0962(2) 0.01062(6) 0.0186(3) Uani 1 1 d .
C22 C 0.1347(3) 1.0672(2) 0.04943(7) 0.0173(4) Uani 1 1 d .
H22 H 0.0039 1.1489 0.0495 0.021 Uiso 1 1 calc R
C23 C 0.1276(3) 0.9240(2) 0.08966(7) 0.0158(3) Uani 1 1 d .
H23 H -0.0047 0.9098 0.1164 0.019 Uiso 1 1 calc R
C24 C 0.3162(3) 0.8018(2) 0.09024(7) 0.0137(3) Uani 1 1 d .
C25 C 0.5060(3) 0.8311(2) 0.05025(7) 0.0158(3) Uani 1 1 d .
H25 H 0.6390 0.7514 0.0491 0.019 Uiso 1 1 calc R
C26 C 0.4974(3) 0.9789(2) 0.01197(7) 0.0176(4) Uani 1 1 d .
H26 H 0.6285 0.9976 -0.0148 0.021 Uiso 1 1 calc R

loop_
_atom_site_aniso_label
_atom_site_aniso_U_11
_atom_site_aniso_U_22
_atom_site_aniso_U_33
_atom_site_aniso_U_23
_atom_site_aniso_U_13
_atom_site_aniso_U_12
N11 0.0200(6) 0.0096(6) 0.0161(6) -0.0006(5) -0.0008(5) 0.0005(5)
C12 0.0189(7) 0.0090(7) 0.0139(6) -0.0017(6) -0.0014(6) -0.0020(6)
N12 0.0227(7) 0.0095(7) 0.0189(6) 0.0016(6) 0.0054(6) 0.0010(6)
N13 0.0173(6) 0.0093(6) 0.0154(6) 0.0001(5) 0.0010(5) -0.0003(5)
C14 0.0162(7) 0.0113(7) 0.0134(7) -0.0010(6) -0.0020(6) -0.0011(6)
C15 0.0186(7) 0.0139(7) 0.0157(7) 0.0007(6) 0.0023(6) 0.0020(7)
C16 0.0178(7) 0.0107(7) 0.0150(7) -0.0023(6) -0.0029(6) 0.0005(7)
C17 0.0201(8) 0.0128(8) 0.0210(8) 0.0000(6) -0.0011(7) 0.0030(7)
N21 0.0220(7) 0.0157(7) 0.0181(6) 0.0026(6) -0.0008(6) -0.0031(6)
C22 0.0186(8) 0.0137(8) 0.0195(7) 0.0018(6) -0.0017(7) 0.0005(7)
C23 0.0172(7) 0.0147(7) 0.0156(7) 0.0009(6) 0.0004(6) -0.0005(7)
C24 0.0170(7) 0.0113(7) 0.0127(7) -0.0016(6) -0.0005(6) -0.0019(6)
C25 0.0177(7) 0.0122(7) 0.0173(7) -0.0018(6) 0.0007(6) 0.0014(7)
C26 0.0196(8) 0.0160(8) 0.0174(7) -0.0004(6) 0.0027(6) -0.0039(7)

loop_
_atom_type_symbol
_atom_type_description
_atom_type_scat_dispersion_real
_atom_type_scat_dispersion_imag
_atom_type_scat_source
C C 0.0033 0.0016 'International Tables Vol C Tables 4.2.6.8 and 6.1.1.4'
H H 0.0000 0.0000 'International Tables Vol C Tables 4.2.6.8 and 6.1.1.4'
N N 0.0061 0.0033 'International Tables Vol C Tables 4.2.6.8 and 6.1.1.4'

loop_
_geom_angle_atom_site_label_1
_geom_angle_atom_site_label_2
_geom_angle_atom_site_label_3
_geom_angle
C16 N11 C12 116.61(13)
N12 C12 N13 117.38(14)
N12 C12 N11 116.98(14)
N13 C12 N11 125.64(14)
C12 N12 H12A 121.7(13)
C12 N12 H12B 120.5(15)
H12A N12 H12B 116.6(18)
C14 N13 C12 116.31(14)
N13 C14 C15 122.10(14)
N13 C14 C24 115.92(14)
C15 C14 C24 121.94(14)
C14 C15 C16 117.51(15)
C14 C15 H15 121.2
C16 C15 H15 121.2
N11 C16 C15 121.78(15)
N11 C16 C17 117.51(14)
C15 C16 C17 120.71(15)
C16 C17 H17A 109.5
C16 C17 H17B 109.5
H17A C17 H17B 109.5
C16 C17 H17C 109.5
H17A C17 H17C 109.5
H17B C17 H17C 109.5
C26 N21 C22 116.58(14)
N21 C22 C23 123.67(15)
N21 C22 H22 118.2
C23 C22 H22 118.2
C24 C23 C22 119.25(15)
C24 C23 H23 120.4
C22 C23 H23 120.4
C23 C24 C25 117.57(14)
C23 C24 C14 120.25(14)
C25 C24 C14 122.16(15)
C26 C25 C24 118.95(15)
C26 C25 H25 120.5
C24 C25 H25 120.5
N21 C26 C25 123.98(15)
N21 C26 H26 118.0
C25 C26 H26 118.0

loop_
_geom_bond_atom_site_label_1
_geom_bond_atom_site_label_2
_geom_bond_distance
N11 C16 1.335(2)
N11 C12 1.359(2)
C12 N12 1.343(2)
C12 N13 1.352(2)
N12 H12A 0.93(2)
N12 H12B 0.85(2)
N13 C14 1.342(2)
C14 C15 1.387(2)
C14 C24 1.496(2)
C15 C16 1.395(2)
C15 H15 0.9500
C16 C17 1.497(2)
C17 H17A 0.9800
C17 H17B 0.9800
C17 H17C 0.9800
N21 C26 1.337(2)
N21 C22 1.341(2)
C22 C23 1.391(2)
C22 H22 0.9500
C23 C24 1.391(2)
C23 H23 0.9500
C24 C25 1.394(2)
C25 C26 1.392(2)
C25 H25 0.9500
C26 H26 0.9500

loop_
_geom_hbond_atom_site_label_D
_geom_hbond_atom_site_label_H
_geom_hbond_atom_site_label_A
_geom_hbond_distance_DH
_geom_hbond_distance_HA
_geom_hbond_distance_DA
_geom_hbond_angle_DHA
_geom_hbond_site_symmetry_A
N12 H12A N11 0.93(2) 2.17(2) 3.052(2) 159.3(18) 3
N12 H12B N13 0.85(2) 2.29(2) 3.1222(19) 166.0(19) 3_545

loop_
_geom_torsion_atom_site_label_1
_geom_torsion_atom_site_label_2
_geom_torsion_atom_site_label_3
_geom_torsion_atom_site_label_4
_geom_torsion
C16 N11 C12 N12 179.16(14)
C16 N11 C12 N13 -0.4(2)
N12 C12 N13 C14 -177.46(14)
N11 C12 N13 C14 2.1(2)
C12 N13 C14 C15 -2.0(2)
C12 N13 C14 C24 175.91(13)
N13 C14 C15 C16 0.3(2)
C24 C14 C15 C16 -177.44(14)
C12 N11 C16 C15 -1.5(2)
C12 N11 C16 C17 178.39(14)
C14 C15 C16 N11 1.5(2)
C14 C15 C16 C17 -178.35(14)
C26 N21 C22 C23 -0.3(2)
N21 C22 C23 C24 -0.4(2)
C22 C23 C24 C25 0.6(2)
C22 C23 C24 C14 -177.74(14)
N13 C14 C24 C23 -12.2(2)
C15 C14 C24 C23 165.68(15)
N13 C14 C24 C25 169.53(14)
C15 C14 C24 C25 -12.6(2)
C23 C24 C25 C26 -0.2(2)
C14 C24 C25 C26 178.08(14)
C22 N21 C26 C25 0.7(2)
C24 C25 C26 N21 -0.4(2)

loop_
_cod_related_entry_id
_cod_related_entry_database
_cod_related_entry_code
1 ChemSpider 22415112
